data_7236279
loop_
_publ_author_name
'Li, Yong'
'Liu, Dong'
'Cheng, Zhongbin'
'Proksch, Peter'
'Lin, Wenhan'

_publ_section_title
;
 Cytotoxic trichothecene-type sesquiterpenes from the sponge-derived
 fungus Stachybotrys chartarum with tyrosine kinase inhibition
;
_journal_issue 12
_journal_name_full 'RSC Advances'
_journal_page_first 7259
_journal_paper_doi 10.1039/C6RA26956G
_journal_volume 7
_journal_year 2017
_chemical_formula_sum 'C29 H38.5 O11.25'
_chemical_formula_weight 567.10
_space_group_IT_number 19
_space_group_name_Hall 'P 2ac 2ab'
_space_group_name_H-M_alt 'P 21 21 21'
_symmetry_space_group_name_H-M 'P 21 21 21'
_atom_sites_solution_hydrogens geom
_atom_sites_solution_primary direct
_atom_sites_solution_secondary difmap
_audit_creation_method SHELXL-97
_audit_update_record
;
2016-11-11 deposited with the CCDC.
2017-01-09 downloaded from the CCDC.
;
_cell_angle_alpha 90.00
_cell_angle_beta 90.00
_cell_angle_gamma 90.00
_cell_formula_units_Z 4
_cell_length_a 10.4204(3)
_cell_length_b 13.0839(3)
_cell_length_c 20.0354(7)
_cell_measurement_temperature 103(2)
_cell_volume 2731.62(14)
_computing_structure_refinement 'SHELXL-97 (Sheldrick, 1997)'
_computing_structure_solution 'SHELXS-97 (Sheldrick, 1990)'
_diffrn_ambient_temperature 103(2)
_diffrn_measured_fraction_theta_full 0.988
_diffrn_measured_fraction_theta_max 0.988
_diffrn_radiation_monochromator graphite
_diffrn_radiation_source 'fine-focus sealed tube'
_diffrn_radiation_type CuK\a
_diffrn_radiation_wavelength 1.54184
_diffrn_reflns_av_R_equivalents 0.0176
_diffrn_reflns_av_sigmaI/netI 0.0275
_diffrn_reflns_limit_h_max 12
_diffrn_reflns_limit_h_min -12
_diffrn_reflns_limit_k_max 10
_diffrn_reflns_limit_k_min -16
_diffrn_reflns_limit_l_max 24
_diffrn_reflns_limit_l_min -22
_diffrn_reflns_number 9712
_diffrn_reflns_theta_full 71.76
_diffrn_reflns_theta_max 71.76
_diffrn_reflns_theta_min 4.04
_exptl_absorpt_coefficient_mu 0.886
_exptl_absorpt_correction_T_max 0.8427
_exptl_absorpt_correction_T_min 0.6184
_exptl_crystal_density_diffrn 1.379
_exptl_crystal_density_method 'not measured'
_exptl_crystal_F_000 1210
_exptl_crystal_recrystallization_method 'Vapour deposition'
_exptl_crystal_size_max 0.60
_exptl_crystal_size_mid 0.30
_exptl_crystal_size_min 0.20
_refine_diff_density_max 0.279
_refine_diff_density_min -0.311
_refine_diff_density_rms 0.043
_refine_ls_abs_structure_details 'Flack H D (1983), Acta Cryst. A39, 876-881'
_refine_ls_abs_structure_Flack 0.03(13)
_refine_ls_extinction_method none
_refine_ls_goodness_of_fit_ref 1.032
_refine_ls_hydrogen_treatment mixed
_refine_ls_matrix_type full
_refine_ls_number_parameters 386
_refine_ls_number_reflns 5222
_refine_ls_number_restraints 6
_refine_ls_restrained_S_all 1.031
_refine_ls_R_factor_all 0.0367
_refine_ls_R_factor_gt 0.0351
_refine_ls_shift/su_max 0.001
_refine_ls_shift/su_mean 0.000
_refine_ls_structure_factor_coef Fsqd
_refine_ls_weighting_details 'calc w=1/[\s^2^(Fo^2^)+(0.0551P)^2^+0.6857P] where P=(Fo^2^+2Fc^2^)/3'
_refine_ls_weighting_scheme calc
_refine_ls_wR_factor_gt 0.0909
_refine_ls_wR_factor_ref 0.0925
_reflns_number_gt 5042
_reflns_number_total 5222
_reflns_threshold_expression >2sigma(I)
_cod_data_source_file c6ra26956g2.cif
_cod_data_source_block exp_1133
_cod_original_cell_volume 2731.60(14)
_cod_original_sg_symbol_H-M p212121
_cod_original_formula_sum 'C29 H38.50 O11.25'
_cod_database_code 7236279

loop_
_symmetry_equiv_pos_as_xyz
'x, y, z'
'-x+1/2, -y, z+1/2'
'x+1/2, -y+1/2, -z'
'-x, y+1/2, -z+1/2'

loop_
_atom_site_label
_atom_site_type_symbol
_atom_site_fract_x
_atom_site_fract_y
_atom_site_fract_z
_atom_site_U_iso_or_equiv
_atom_site_adp_type
_atom_site_occupancy
_atom_site_symmetry_multiplicity
_atom_site_calc_flag
_atom_site_refinement_flags
O9 O 0.50997(12) 0.91594(9) 0.06908(6) 0.0204(3) Uani 1 1 d .
O4 O 0.92907(13) 1.34392(9) 0.15037(6) 0.0213(3) Uani 1 1 d .
O6 O 0.60005(13) 1.50166(9) 0.24958(6) 0.0219(3) Uani 1 1 d .
O5 O 0.82557(12) 0.99011(9) -0.05530(6) 0.0200(3) Uani 1 1 d .
C15 C 0.54645(18) 1.26675(13) 0.14482(8) 0.0193(4) Uani 1 1 d .
H15A H 0.4526 1.2740 0.1386 0.023 Uiso 1 1 calc R
H15B H 0.5898 1.3002 0.1066 0.023 Uiso 1 1 calc R
O3 O 0.85007(13) 1.24432(10) 0.06795(6) 0.0247(3) Uani 1 1 d .
O10 O 0.89142(13) 1.37773(10) 0.31195(7) 0.0242(3) Uani 1 1 d .
O8 O 0.71103(13) 0.80308(10) -0.01240(7) 0.0227(3) Uani 1 1 d .
H8 H 0.6348 0.7832 -0.0082 0.034 Uiso 1 1 calc R
C25 C 0.91782(17) 1.01117(12) 0.05730(8) 0.0176(3) Uani 1 1 d .
H25A H 0.9584 0.9703 0.0931 0.021 Uiso 1 1 calc R
H25B H 0.8512 1.0550 0.0778 0.021 Uiso 1 1 calc R
C8 C 0.54231(18) 1.43240(12) 0.20183(8) 0.0187(4) Uani 1 1 d .
H8A H 0.5655 1.4558 0.1559 0.022 Uiso 1 1 calc R
C11 C 0.76681(17) 1.38716(13) 0.28132(9) 0.0197(4) Uani 1 1 d .
O7 O 0.98898(13) 0.79892(10) 0.03295(6) 0.0234(3) Uani 1 1 d .
O1 O 0.41333(13) 1.11831(10) 0.07941(7) 0.0287(3) Uani 1 1 d .
C3 C 0.58694(17) 1.31927(12) 0.21012(8) 0.0163(3) Uani 1 1 d .
O2 O 0.58019(12) 1.15895(9) 0.14638(6) 0.0180(3) Uani 1 1 d .
C2 C 0.73726(18) 1.31777(13) 0.22159(8) 0.0175(3) Uani 1 1 d .
C16 C 0.51130(17) 1.09698(13) 0.10742(9) 0.0184(3) Uani 1 1 d .
C17 C 0.57931(17) 0.99573(13) 0.10233(8) 0.0173(3) Uani 1 1 d .
H17 H 0.6324 0.9749 0.1416 0.021 Uiso 1 1 calc R
C12 C 0.77692(19) 1.35990(15) 0.35133(9) 0.0243(4) Uani 1 1 d .
H12A H 0.7528 1.4121 0.3848 0.029 Uiso 1 1 calc R
H12B H 0.7569 1.2886 0.3641 0.029 Uiso 1 1 calc R
C13 C 0.79496(18) 1.21112(13) 0.23144(9) 0.0195(3) Uani 1 1 d .
H13A H 0.8853 1.2175 0.2443 0.029 Uiso 1 1 calc R
H13B H 0.7886 1.1725 0.1897 0.029 Uiso 1 1 calc R
H13C H 0.7478 1.1752 0.2667 0.029 Uiso 1 1 calc R
C21 C 0.85539(17) 0.93937(13) 0.00598(8) 0.0166(3) Uani 1 1 d .
C1 C 0.80077(18) 1.38145(13) 0.16360(9) 0.0193(4) Uani 1 1 d .
H1 H 0.7470 1.3779 0.1223 0.023 Uiso 1 1 calc R
C19 C 0.59941(18) 1.01487(14) -0.02822(9) 0.0224(4) Uani 1 1 d .
H19A H 0.5330 1.0680 -0.0216 0.027 Uiso 1 1 calc R
H19B H 0.5692 0.9672 -0.0632 0.027 Uiso 1 1 calc R
C10 C 0.8095(2) 1.49240(13) 0.18910(9) 0.0237(4) Uani 1 1 d .
H10A H 0.9001 1.5128 0.1957 0.028 Uiso 1 1 calc R
H10B H 0.7691 1.5401 0.1570 0.028 Uiso 1 1 calc R
C26 C 1.02005(18) 1.07885(14) 0.02334(9) 0.0218(4) Uani 1 1 d .
H26A H 1.0772 1.0352 -0.0039 0.026 Uiso 1 1 calc R
H26B H 0.9769 1.1277 -0.0070 0.026 Uiso 1 1 calc R
C4 C 0.51493(17) 1.27163(13) 0.26955(8) 0.0176(3) Uani 1 1 d .
H4A H 0.5412 1.1993 0.2742 0.021 Uiso 1 1 calc R
H4B H 0.5400 1.3078 0.3109 0.021 Uiso 1 1 calc R
C9 C 0.73688(18) 1.49259(13) 0.25565(9) 0.0207(4) Uani 1 1 d .
H9 H 0.7718 1.5461 0.2863 0.025 Uiso 1 1 calc R
C29 C 0.93729(18) 1.26828(13) 0.10444(9) 0.0203(4) Uani 1 1 d .
C14 C 0.1825(2) 1.40325(16) 0.25172(10) 0.0288(4) Uani 1 1 d .
H14A H 0.1669 1.4090 0.2998 0.043 Uiso 1 1 calc R
H14B H 0.1298 1.3480 0.2333 0.043 Uiso 1 1 calc R
H14C H 0.1599 1.4678 0.2299 0.043 Uiso 1 1 calc R
C22 C 0.73497(17) 0.88446(13) 0.03314(8) 0.0172(3) Uani 1 1 d .
H22 H 0.7528 0.8563 0.0786 0.021 Uiso 1 1 calc R
C28 C 1.06514(18) 1.21992(14) 0.10748(10) 0.0239(4) Uani 1 1 d .
H28 H 1.1274 1.2498 0.1361 0.029 Uiso 1 1 calc R
O11 O 0.7825(2) 1.58832(16) 0.02531(10) 0.0550(5) Uani 1 1 d D
C24 C 0.9946(2) 0.84310(14) -0.08228(9) 0.0231(4) Uani 1 1 d .
H24A H 1.0495 0.9010 -0.0944 0.035 Uiso 1 1 calc R
H24B H 0.9193 0.8417 -0.1116 0.035 Uiso 1 1 calc R
H24C H 1.0428 0.7793 -0.0873 0.035 Uiso 1 1 calc R
C7 C 0.40050(19) 1.44710(13) 0.21141(9) 0.0207(4) Uani 1 1 d .
H7 H 0.3642 1.5094 0.1959 0.025 Uiso 1 1 calc R
C6 C 0.32192(18) 1.38022(14) 0.23969(9) 0.0216(4) Uani 1 1 d .
C27 C 1.09943(18) 1.13737(14) 0.07287(10) 0.0245(4) Uani 1 1 d .
H27 H 1.1839 1.1126 0.0804 0.029 Uiso 1 1 calc R
C20 C 0.72558(19) 1.06430(14) -0.04954(9) 0.0224(4) Uani 1 1 d .
H20A H 0.7136 1.0989 -0.0930 0.027 Uiso 1 1 calc R
H20B H 0.7506 1.1166 -0.0163 0.027 Uiso 1 1 calc R
C5 C 0.36925(18) 1.27673(14) 0.26183(9) 0.0214(4) Uani 1 1 d .
H5A H 0.3418 1.2249 0.2288 0.026 Uiso 1 1 calc R
H5B H 0.3288 1.2594 0.3051 0.026 Uiso 1 1 calc R
C18 C 0.62187(17) 0.95770(13) 0.03612(8) 0.0174(3) Uani 1 1 d .
C23 C 0.95192(17) 0.85426(13) -0.01160(8) 0.0179(3) Uani 1 1 d .
O12 O 0.9181(8) 0.7036(6) 0.1588(3) 0.0486(19) Uani 0.25 1 d PD
H11A H 0.769(3) 1.6515(7) 0.0181(16) 0.073 Uiso 1 1 d D
H11B H 0.839(2) 1.567(2) -0.0017(13) 0.073 Uiso 1 1 d D
H12C H 0.930(11) 0.764(4) 0.145(7) 0.073 Uiso 0.25 1 d PD
H12D H 0.988(6) 0.670(8) 0.155(8) 0.073 Uiso 0.25 1 d PD

loop_
_atom_site_aniso_label
_atom_site_aniso_U_11
_atom_site_aniso_U_22
_atom_site_aniso_U_33
_atom_site_aniso_U_23
_atom_site_aniso_U_13
_atom_site_aniso_U_12
O9 0.0205(6) 0.0196(6) 0.0211(6) -0.0058(5) 0.0004(5) -0.0035(5)
O4 0.0231(6) 0.0192(6) 0.0215(6) -0.0018(5) 0.0050(5) -0.0018(5)
O6 0.0264(7) 0.0156(5) 0.0238(6) -0.0059(5) -0.0002(5) 0.0027(5)
O5 0.0251(6) 0.0215(6) 0.0134(5) 0.0029(5) 0.0013(5) 0.0057(5)
C15 0.0274(10) 0.0152(8) 0.0152(7) -0.0002(6) -0.0003(7) 0.0037(7)
O3 0.0270(7) 0.0241(6) 0.0230(6) -0.0038(5) -0.0002(6) 0.0016(5)
O10 0.0219(7) 0.0261(6) 0.0246(6) -0.0006(5) -0.0036(5) -0.0024(5)
O8 0.0191(6) 0.0218(6) 0.0273(7) -0.0104(5) 0.0008(5) -0.0036(5)
C25 0.0201(8) 0.0156(7) 0.0170(7) -0.0014(6) 0.0008(7) -0.0005(6)
C8 0.0283(9) 0.0139(7) 0.0139(7) -0.0013(6) -0.0010(7) 0.0028(7)
C11 0.0192(9) 0.0187(8) 0.0212(9) -0.0012(7) 0.0024(7) -0.0009(7)
O7 0.0268(7) 0.0240(6) 0.0193(6) 0.0003(5) 0.0002(5) 0.0070(5)
O1 0.0223(7) 0.0272(7) 0.0364(7) -0.0084(6) -0.0098(6) 0.0037(6)
C3 0.0221(9) 0.0135(7) 0.0133(7) 0.0002(6) -0.0011(7) 0.0036(6)
O2 0.0224(6) 0.0148(5) 0.0169(5) -0.0025(4) -0.0025(5) 0.0021(5)
C2 0.0217(9) 0.0157(8) 0.0150(8) 0.0012(6) 0.0001(7) 0.0011(7)
C16 0.0189(9) 0.0205(8) 0.0159(7) -0.0011(6) 0.0022(7) 0.0004(7)
C17 0.0185(8) 0.0162(8) 0.0171(8) -0.0013(6) 0.0021(6) -0.0015(7)
C12 0.0239(9) 0.0294(9) 0.0196(9) -0.0011(7) -0.0023(7) -0.0021(7)
C13 0.0192(8) 0.0184(8) 0.0207(8) 0.0020(7) 0.0003(7) 0.0018(7)
C21 0.0203(8) 0.0176(8) 0.0120(7) 0.0001(6) 0.0004(6) 0.0010(7)
C1 0.0220(9) 0.0173(8) 0.0187(8) 0.0009(6) 0.0032(7) 0.0003(7)
C19 0.0248(9) 0.0256(9) 0.0168(8) -0.0011(7) -0.0019(7) 0.0059(8)
C10 0.0294(10) 0.0167(8) 0.0250(9) 0.0008(7) 0.0034(8) -0.0004(7)
C26 0.0225(9) 0.0201(8) 0.0230(8) -0.0035(7) 0.0069(7) -0.0033(7)
C4 0.0220(9) 0.0167(7) 0.0140(7) 0.0009(6) -0.0010(7) 0.0017(7)
C9 0.0243(9) 0.0157(8) 0.0222(8) -0.0024(7) -0.0001(7) -0.0003(7)
C29 0.0246(9) 0.0167(8) 0.0197(8) 0.0009(6) 0.0061(7) -0.0054(7)
C14 0.0277(10) 0.0328(10) 0.0259(10) -0.0105(8) -0.0029(8) 0.0056(8)
C22 0.0213(9) 0.0167(8) 0.0137(7) -0.0024(6) -0.0007(6) 0.0002(7)
C28 0.0211(9) 0.0217(8) 0.0288(9) -0.0024(7) 0.0014(8) -0.0069(7)
O11 0.0543(12) 0.0653(12) 0.0455(10) 0.0175(9) 0.0161(9) 0.0277(10)
C24 0.0319(10) 0.0192(8) 0.0182(8) -0.0020(7) 0.0025(7) 0.0049(7)
C7 0.0272(10) 0.0178(8) 0.0172(8) -0.0025(6) -0.0039(7) 0.0079(7)
C6 0.0243(9) 0.0254(9) 0.0150(7) -0.0085(7) -0.0044(7) 0.0049(8)
C27 0.0182(9) 0.0230(9) 0.0324(10) -0.0026(7) 0.0054(8) -0.0038(7)
C20 0.0293(10) 0.0221(8) 0.0158(8) 0.0031(7) 0.0016(7) 0.0071(8)
C5 0.0232(9) 0.0222(8) 0.0190(8) 0.0003(7) -0.0004(7) -0.0009(7)
C18 0.0180(8) 0.0176(8) 0.0165(8) -0.0023(6) -0.0020(6) -0.0025(7)
C23 0.0193(8) 0.0157(7) 0.0188(8) -0.0030(6) -0.0023(7) -0.0029(6)
O12 0.068(5) 0.044(4) 0.034(3) 0.008(3) 0.007(4) -0.029(4)

loop_
_atom_type_symbol
_atom_type_description
_atom_type_scat_dispersion_real
_atom_type_scat_dispersion_imag
_atom_type_scat_source
C C 0.0181 0.0091 'International Tables Vol C Tables 4.2.6.8 and 6.1.1.4'
H H 0.0000 0.0000 'International Tables Vol C Tables 4.2.6.8 and 6.1.1.4'
O O 0.0492 0.0322 'International Tables Vol C Tables 4.2.6.8 and 6.1.1.4'

loop_
_geom_angle_atom_site_label_1
_geom_angle_atom_site_label_2
_geom_angle_atom_site_label_3
_geom_angle
C17 O9 C18 62.04(10)
C29 O4 C1 115.50(14)
C9 O6 C8 114.62(13)
C20 O5 C21 113.86(13)
O2 C15 C3 110.43(13)
O2 C15 H15A 109.6
C3 C15 H15A 109.6
O2 C15 H15B 109.6
C3 C15 H15B 109.6
H15A C15 H15B 108.1
C11 O10 C12 60.26(11)
C22 O8 H8 109.5
C21 C25 C26 110.35(14)
C21 C25 H25A 109.6
C26 C25 H25A 109.6
C21 C25 H25B 109.6
C26 C25 H25B 109.6
H25A C25 H25B 108.1
O6 C8 C7 104.13(14)
O6 C8 C3 113.54(14)
C7 C8 C3 113.64(15)
O6 C8 H8A 108.4
C7 C8 H8A 108.4
C3 C8 H8A 108.4
O10 C11 C12 60.13(12)
O10 C11 C9 114.24(14)
C12 C11 C9 124.79(16)
O10 C11 C2 117.55(14)
C12 C11 C2 128.57(16)
C9 C11 C2 103.56(14)
C15 C3 C4 110.10(14)
C15 C3 C8 104.57(13)
C4 C3 C8 108.73(13)
C15 C3 C2 112.93(14)
C4 C3 C2 111.41(13)
C8 C3 C2 108.79(14)
C16 O2 C15 116.53(14)
C13 C2 C11 111.09(14)
C13 C2 C1 114.32(15)
C11 C2 C1 100.26(13)
C13 C2 C3 114.72(14)
C11 C2 C3 107.73(14)
C1 C2 C3 107.58(13)
O1 C16 O2 126.21(16)
O1 C16 C17 125.04(16)
O2 C16 C17 108.72(14)
O9 C17 C18 59.42(10)
O9 C17 C16 115.78(14)
C18 C17 C16 119.73(15)
O9 C17 H17 116.5
C18 C17 H17 116.5
C16 C17 H17 116.5
O10 C12 C11 59.60(11)
O10 C12 H12A 117.8
C11 C12 H12A 117.8
O10 C12 H12B 117.8
C11 C12 H12B 117.8
H12A C12 H12B 114.9
C2 C13 H13A 109.5
C2 C13 H13B 109.5
H13A C13 H13B 109.5
C2 C13 H13C 109.5
H13A C13 H13C 109.5
H13B C13 H13C 109.5
O5 C21 C25 112.50(13)
O5 C21 C23 106.32(13)
C25 C21 C23 108.55(14)
O5 C21 C22 109.99(14)
C25 C21 C22 113.10(13)
C23 C21 C22 105.94(13)
O4 C1 C10 109.00(15)
O4 C1 C2 110.08(14)
C10 C1 C2 106.16(13)
O4 C1 H1 110.5
C10 C1 H1 110.5
C2 C1 H1 110.5
C18 C19 C20 108.40(15)
C18 C19 H19A 110.0
C20 C19 H19A 110.0
C18 C19 H19B 110.0
C20 C19 H19B 110.0
H19A C19 H19B 108.4
C9 C10 C1 105.12(14)
C9 C10 H10A 110.7
C1 C10 H10A 110.7
C9 C10 H10B 110.7
C1 C10 H10B 110.7
H10A C10 H10B 108.8
C27 C26 C25 112.41(15)
C27 C26 H26A 109.1
C25 C26 H26A 109.1
C27 C26 H26B 109.1
C25 C26 H26B 109.1
H26A C26 H26B 107.9
C5 C4 C3 112.86(14)
C5 C4 H4A 109.0
C3 C4 H4A 109.0
C5 C4 H4B 109.0
C3 C4 H4B 109.0
H4A C4 H4B 107.8
O6 C9 C11 108.09(14)
O6 C9 C10 114.61(15)
C11 C9 C10 101.16(14)
O6 C9 H9 110.9
C11 C9 H9 110.9
C10 C9 H9 110.9
O3 C29 O4 123.60(17)
O3 C29 C28 126.36(17)
O4 C29 C28 110.02(16)
C6 C14 H14A 109.5
C6 C14 H14B 109.5
H14A C14 H14B 109.5
C6 C14 H14C 109.5
H14A C14 H14C 109.5
H14B C14 H14C 109.5
O8 C22 C18 111.14(14)
O8 C22 C21 105.33(13)
C18 C22 C21 110.51(14)
O8 C22 H22 109.9
C18 C22 H22 109.9
C21 C22 H22 109.9
C27 C28 C29 124.62(18)
C27 C28 H28 117.7
C29 C28 H28 117.7
H11A O11 H11B 109.3(3)
C23 C24 H24A 109.5
C23 C24 H24B 109.5
H24A C24 H24B 109.5
C23 C24 H24C 109.5
H24A C24 H24C 109.5
H24B C24 H24C 109.5
C6 C7 C8 125.28(16)
C6 C7 H7 117.4
C8 C7 H7 117.4
C7 C6 C14 122.22(18)
C7 C6 C5 121.10(17)
C14 C6 C5 116.68(17)
C28 C27 C26 127.55(18)
C28 C27 H27 116.2
C26 C27 H27 116.2
O5 C20 C19 111.28(14)
O5 C20 H20A 109.4
C19 C20 H20A 109.4
O5 C20 H20B 109.4
C19 C20 H20B 109.4
H20A C20 H20B 108.0
C6 C5 C4 113.21(15)
C6 C5 H5A 108.9
C4 C5 H5A 108.9
C6 C5 H5B 108.9
C4 C5 H5B 108.9
H5A C5 H5B 107.7
O9 C18 C17 58.54(10)
O9 C18 C19 116.88(14)
C17 C18 C19 123.43(15)
O9 C18 C22 113.86(14)
C17 C18 C22 118.55(14)
C19 C18 C22 113.53(14)
O7 C23 C24 123.07(16)
O7 C23 C21 118.11(15)
C24 C23 C21 118.82(15)
H12C O12 H12D 109(3)

loop_
_geom_bond_atom_site_label_1
_geom_bond_atom_site_label_2
_geom_bond_distance
O9 C17 1.434(2)
O9 C18 1.447(2)
O4 C29 1.354(2)
O4 C1 1.449(2)
O6 C9 1.436(2)
O6 C8 1.449(2)
O5 C20 1.429(2)
O5 C21 1.4299(19)
C15 O2 1.4540(19)
C15 C3 1.537(2)
C15 H15A 0.9900
C15 H15B 0.9900
O3 C29 1.208(2)
O10 C11 1.442(2)
O10 C12 1.449(2)
O8 C22 1.424(2)
O8 H8 0.8400
C25 C21 1.537(2)
C25 C26 1.543(2)
C25 H25A 0.9900
C25 H25B 0.9900
C8 C7 1.503(3)
C8 C3 1.560(2)
C8 H8A 1.0000
C11 C12 1.451(2)
C11 C9 1.505(2)
C11 C2 1.533(2)
O7 C23 1.212(2)
O1 C16 1.198(2)
C3 C4 1.539(2)
C3 C2 1.583(3)
O2 C16 1.335(2)
C2 C13 1.532(2)
C2 C1 1.576(2)
C16 C17 1.506(2)
C17 C18 1.485(2)
C17 H17 1.0000
C12 H12A 0.9900
C12 H12B 0.9900
C13 H13A 0.9800
C13 H13B 0.9800
C13 H13C 0.9800
C21 C23 1.541(2)
C21 C22 1.545(2)
C1 C10 1.542(2)
C1 H1 1.0000
C19 C18 1.509(2)
C19 C20 1.526(3)
C19 H19A 0.9900
C19 H19B 0.9900
C10 C9 1.533(3)
C10 H10A 0.9900
C10 H10B 0.9900
C26 C27 1.502(3)
C26 H26A 0.9900
C26 H26B 0.9900
C4 C5 1.527(3)
C4 H4A 0.9900
C4 H4B 0.9900
C9 H9 1.0000
C29 C28 1.476(3)
C14 C6 1.503(3)
C14 H14A 0.9800
C14 H14B 0.9800
C14 H14C 0.9800
C22 C18 1.520(2)
C22 H22 1.0000
C28 C27 1.332(3)
C28 H28 0.9500
O11 H11A 0.8502(10)
O11 H11B 0.8502(10)
C24 C23 1.491(2)
C24 H24A 0.9800
C24 H24B 0.9800
C24 H24C 0.9800
C7 C6 1.326(3)
C7 H7 0.9500
C6 C5 1.508(3)
C27 H27 0.9500
C20 H20A 0.9900
C20 H20B 0.9900
C5 H5A 0.9900
C5 H5B 0.9900
O12 H12C 0.850(10)
O12 H12D 0.851(10)

loop_
_geom_torsion_atom_site_label_1
_geom_torsion_atom_site_label_2
_geom_torsion_atom_site_label_3
_geom_torsion_atom_site_label_4
_geom_torsion
C9 O6 C8 C7 172.83(14)
C9 O6 C8 C3 48.73(19)
C12 O10 C11 C9 117.58(17)
C12 O10 C11 C2 -120.75(18)
O2 C15 C3 C4 -62.12(18)
O2 C15 C3 C8 -178.77(14)
O2 C15 C3 C2 63.11(18)
O6 C8 C3 C15 -164.60(14)
C7 C8 C3 C15 76.63(18)
O6 C8 C3 C4 77.81(18)
C7 C8 C3 C4 -40.96(19)
O6 C8 C3 C2 -43.69(19)
C7 C8 C3 C2 -162.46(14)
C3 C15 O2 C16 155.19(15)
O10 C11 C2 C13 37.9(2)
C12 C11 C2 C13 -34.5(3)
C9 C11 C2 C13 164.93(15)
O10 C11 C2 C1 -83.32(17)
C12 C11 C2 C1 -155.72(18)
C9 C11 C2 C1 43.71(17)
O10 C11 C2 C3 164.34(14)
C12 C11 C2 C3 91.9(2)
C9 C11 C2 C3 -68.63(17)
C15 C3 C2 C13 -65.07(18)
C4 C3 C2 C13 59.45(18)
C8 C3 C2 C13 179.31(13)
C15 C3 C2 C11 170.66(13)
C4 C3 C2 C11 -64.82(17)
C8 C3 C2 C11 55.03(17)
C15 C3 C2 C1 63.36(17)
C4 C3 C2 C1 -172.13(12)
C8 C3 C2 C1 -52.27(17)
C15 O2 C16 O1 -12.1(3)
C15 O2 C16 C17 166.06(14)
C18 O9 C17 C16 110.75(16)
O1 C16 C17 O9 -9.4(3)
O2 C16 C17 O9 172.41(13)
O1 C16 C17 C18 58.6(2)
O2 C16 C17 C18 -119.60(17)
C9 C11 C12 O10 -100.23(19)
C2 C11 C12 O10 103.0(2)
C20 O5 C21 C25 -68.08(19)
C20 O5 C21 C23 173.23(14)
C20 O5 C21 C22 58.96(18)
C26 C25 C21 O5 -43.53(19)
C26 C25 C21 C23 73.85(17)
C26 C25 C21 C22 -168.89(14)
C29 O4 C1 C10 -154.39(14)
C29 O4 C1 C2 89.56(17)
C13 C2 C1 O4 -22.86(19)
C11 C2 C1 O4 96.03(15)
C3 C2 C1 O4 -151.51(13)
C13 C2 C1 C10 -140.69(16)
C11 C2 C1 C10 -21.80(17)
C3 C2 C1 C10 90.66(16)
O4 C1 C10 C9 -125.50(16)
C2 C1 C10 C9 -6.96(19)
C21 C25 C26 C27 -170.20(15)
C15 C3 C4 C5 -56.86(18)
C8 C3 C4 C5 57.16(18)
C2 C3 C4 C5 177.05(14)
C8 O6 C9 C11 -63.09(18)
C8 O6 C9 C10 48.84(19)
O10 C11 C9 O6 -159.17(13)
C12 C11 C9 O6 -89.8(2)
C2 C11 C9 O6 71.75(17)
O10 C11 C9 C10 80.11(17)
C12 C11 C9 C10 149.49(18)
C2 C11 C9 C10 -48.97(17)
C1 C10 C9 O6 -82.33(18)
C1 C10 C9 C11 33.68(18)
C1 O4 C29 O3 12.5(2)
C1 O4 C29 C28 -166.11(14)
O5 C21 C22 O8 68.56(16)
C25 C21 C22 O8 -164.74(13)
C23 C21 C22 O8 -45.95(17)
O5 C21 C22 C18 -51.56(17)
C25 C21 C22 C18 75.15(18)
C23 C21 C22 C18 -166.07(13)
O3 C29 C28 C27 -4.8(3)
O4 C29 C28 C27 173.77(18)
O6 C8 C7 C6 -108.12(18)
C3 C8 C7 C6 15.9(2)
C8 C7 C6 C14 175.77(16)
C8 C7 C6 C5 -3.9(3)
C29 C28 C27 C26 1.9(3)
C25 C26 C27 C28 -75.6(3)
C21 O5 C20 C19 -62.26(19)
C18 C19 C20 O5 55.92(19)
C7 C6 C5 C4 18.7(2)
C14 C6 C5 C4 -160.93(15)
C3 C4 C5 C6 -46.3(2)
C17 O9 C18 C19 -114.46(17)
C17 O9 C18 C22 110.00(16)
C16 C17 C18 O9 -104.14(17)
O9 C17 C18 C19 103.37(18)
C16 C17 C18 C19 -0.8(3)
O9 C17 C18 C22 -101.95(16)
C16 C17 C18 C22 153.91(16)
C20 C19 C18 O9 172.50(14)
C20 C19 C18 C17 104.00(19)
C20 C19 C18 C22 -51.82(19)
O8 C22 C18 O9 71.05(18)
C21 C22 C18 O9 -172.39(13)
O8 C22 C18 C17 136.91(15)
C21 C22 C18 C17 -106.53(17)
O8 C22 C18 C19 -66.00(19)
C21 C22 C18 C19 50.57(19)
O5 C21 C23 O7 -178.28(15)
C25 C21 C23 O7 60.5(2)
C22 C21 C23 O7 -61.27(19)
O5 C21 C23 C24 1.2(2)
C25 C21 C23 C24 -120.02(17)
C22 C21 C23 C24 118.23(17)
